data_2220973
loop_
_publ_author_name
'G\/lowi\'nska, Agnieszka'
'Patroniak, Violetta'
'Radecka-Paryzek, Wanda'
'Kubicki, Maciej'

_publ_section_title
;Chlorido[2,15-dimethyl-3,7,10,14,20-pentaazabicyclo[14.3.1]eicosa-1(20),2,14,16,18-pentaene]manganese(II)
 perchlorate acetonitrile solvate
;
_journal_coeditor_code BG2236
_journal_issue 3
_journal_name_full 'Acta Crystallographica Section E'
_journal_page_first m290
_journal_page_last m291
_journal_paper_doi 10.1107/S1600536809005595
_journal_volume 65
_journal_year 2009
_chemical_formula_iupac '[Mn Cl (C17 H27 N5)] Cl O4, C2 H3 N'
_chemical_formula_moiety 'C17 H27 Cl Mn N5 +, Cl O4 -, C2 H3 N'
_chemical_formula_sum 'C19 H30 Cl2 Mn N6 O4'
_chemical_formula_weight 532.33
_chemical_name_systematic
;
Chlorido[2,15-dimethyl-3,7,10,14,20-pentaazabicyclo[14.3.1]eicosa-
1(20),2,14,16,18-pentaene]manganese(II) perchlorate acetonitrile solvate
;
_space_group_IT_number 2
_symmetry_cell_setting triclinic
_symmetry_space_group_name_Hall '-P 1'
_symmetry_space_group_name_H-M 'P -1'
_atom_sites_solution_hydrogens geom
_atom_sites_solution_primary direct
_atom_sites_solution_secondary difmap
_audit_creation_method SHELXL-97
_cell_angle_alpha 89.492(5)
_cell_angle_beta 70.195(6)
_cell_angle_gamma 84.093(5)
_cell_formula_units_Z 2
_cell_length_a 10.0583(7)
_cell_length_b 10.9118(7)
_cell_length_c 11.9591(8)
_cell_measurement_reflns_used 5931
_cell_measurement_temperature 293(2)
_cell_measurement_theta_max 24
_cell_measurement_theta_min 3
_cell_volume 1227.89(15)
_computing_cell_refinement
;
CrysAlis RED (Oxford Diffraction, 2007)
;
_computing_data_collection
;
CrysAlis CCD (Oxford Diffraction, 2007)
;
_computing_data_reduction
;
CrysAlis RED (Oxford Diffraction, 2007)
;
_computing_molecular_graphics 'Stereochemical Workstation Operation Manual (Siemens, 1989)'
_computing_publication_material 'SHELXL97 (Sheldrick, 2008)'
_computing_structure_refinement 'SHELXL97 (Sheldrick, 2008)'
_computing_structure_solution 'SHELX-97 (Sheldrick, 2008)'
_diffrn_ambient_temperature 293(2)
_diffrn_measured_fraction_theta_full 0.997
_diffrn_measured_fraction_theta_max 0.997
_diffrn_measurement_device_type 'Kuma KM-4 CCD'
_diffrn_measurement_method \w
_diffrn_radiation_monochromator graphite
_diffrn_radiation_source 'fine-focus sealed tube'
_diffrn_radiation_type MoK\a
_diffrn_radiation_wavelength 0.71073
_diffrn_reflns_av_R_equivalents 0.0183
_diffrn_reflns_av_sigmaI/netI 0.0278
_diffrn_reflns_limit_h_max 8
_diffrn_reflns_limit_h_min -11
_diffrn_reflns_limit_k_max 12
_diffrn_reflns_limit_k_min -12
_diffrn_reflns_limit_l_max 12
_diffrn_reflns_limit_l_min -14
_diffrn_reflns_number 9805
_diffrn_reflns_theta_full 24.99
_diffrn_reflns_theta_max 24.99
_diffrn_reflns_theta_min 2.71
_exptl_absorpt_coefficient_mu 0.792
_exptl_absorpt_correction_T_max 0.924
_exptl_absorpt_correction_T_min 0.842
_exptl_absorpt_correction_type multi-scan
_exptl_absorpt_process_details
;
(CrysAlis CCD; Oxford Diffraction, 2007)
;
_exptl_crystal_colour colourless
_exptl_crystal_density_diffrn 1.440
_exptl_crystal_density_method 'not measured'
_exptl_crystal_description block
_exptl_crystal_F_000 554
_exptl_crystal_size_max 0.4
_exptl_crystal_size_mid 0.2
_exptl_crystal_size_min 0.1
_refine_diff_density_max 0.429
_refine_diff_density_min -0.434
_refine_ls_extinction_method none
_refine_ls_goodness_of_fit_ref 1.121
_refine_ls_hydrogen_treatment constr
_refine_ls_matrix_type full
_refine_ls_number_parameters 329
_refine_ls_number_reflns 4301
_refine_ls_number_restraints 68
_refine_ls_restrained_S_all 1.211
_refine_ls_R_factor_all 0.0581
_refine_ls_R_factor_gt 0.0416
_refine_ls_shift/su_max 0.000
_refine_ls_shift/su_mean 0.000
_refine_ls_structure_factor_coef Fsqd
_refine_ls_weighting_details 'calc w=1/[\s^2^(Fo^2^)+(0.08P)^2^] where P=(Fo^2^+2Fc^2^)/3'
_refine_ls_weighting_scheme calc
_refine_ls_wR_factor_gt 0.1214
_refine_ls_wR_factor_ref 0.1324
_reflns_number_gt 3212
_reflns_number_total 4301
_reflns_threshold_expression I>2\s(I)
_cod_data_source_file bg2236.cif
_cod_data_source_block I
_cod_original_cell_volume 1227.89(14)
_cod_database_code 2220973
_cod_database_fobs_code 2220973

loop_
_symmetry_equiv_pos_as_xyz
'x, y, z'
'-x, -y, -z'

loop_
_atom_site_type_symbol
_atom_site_label
_atom_site_fract_x
_atom_site_fract_y
_atom_site_fract_z
_atom_site_U_iso_or_equiv
_atom_site_adp_type
_atom_site_calc_flag
_atom_site_refinement_flags
_atom_site_occupancy
_atom_site_disorder_assembly
_atom_site_disorder_group
Mn Mn1 0.44426(5) 0.28963(4) 0.20642(4) 0.04702(19) Uani d . 1 . .
Cl Cl1 0.31564(10) 0.17792(9) 0.11320(8) 0.0692(3) Uani d . 1 . .
C C1 0.7488(3) 0.3700(3) 0.1391(2) 0.0476(7) Uani d . 1 . .
C C2 0.7747(3) 0.2331(3) 0.1285(3) 0.0544(8) Uani d . 1 . .
C C21 0.9208(4) 0.1739(4) 0.1132(4) 0.0838(12) Uani d . 1 . .
H H21A 0.9209 0.0859 0.1134 0.109 Uiso calc R 1 . .
H H21B 0.9492 0.2002 0.1774 0.109 Uiso calc R 1 . .
H H21C 0.9862 0.1976 0.0390 0.109 Uiso calc R 1 . .
N N3 0.6681(3) 0.1794(2) 0.1317(2) 0.0579(7) Uani d . 1 . .
C C4 0.6780(5) 0.0432(4) 0.1191(4) 0.0882(13) Uani d . 1 . .
H H4A 0.7750 0.0114 0.0738 0.106 Uiso calc R 1 . .
H H4B 0.6173 0.0215 0.0759 0.106 Uiso calc R 1 . .
C C5 0.6331(5) -0.0152(3) 0.2403(5) 0.0938(14) Uani d . 1 . .
H H5A 0.6526 -0.1040 0.2289 0.113 Uiso calc R 1 . .
H H5B 0.6910 0.0110 0.2842 0.113 Uiso calc R 1 . .
C C6 0.4797(5) 0.0153(4) 0.3139(5) 0.0972(15) Uani d . 1 . .
H H6A 0.4210 -0.0044 0.2682 0.117 Uiso calc R 1 . .
H H6B 0.4571 -0.0350 0.3838 0.117 Uiso calc R 1 . .
N N7 0.4460(3) 0.1468(3) 0.3517(3) 0.0682(8) Uani d . 1 . .
H H7 0.5139 0.1655 0.3813 0.082 Uiso calc R 1 . .
C C8 0.3099(4) 0.1695(4) 0.4485(4) 0.0905(13) Uani d . 1 . .
H H8A 0.3115 0.1198 0.5158 0.109 Uiso calc R 1 . .
H H8B 0.2339 0.1468 0.4227 0.109 Uiso calc R 1 . .
C C9 0.2845(5) 0.3013(4) 0.4839(3) 0.0799(11) Uani d . 1 . .
H H9A 0.3599 0.3232 0.5109 0.096 Uiso calc R 1 . .
H H9B 0.1953 0.3167 0.5492 0.096 Uiso calc R 1 . .
N N10 0.2796(3) 0.3788(3) 0.3822(2) 0.0589(7) Uani d . 1 . .
H H10 0.3047 0.4543 0.3933 0.071 Uiso calc R 1 . .
C C11 0.1369(3) 0.3957(4) 0.3697(3) 0.0662(9) Uani d . 1 . .
H H11A 0.0650 0.4035 0.4482 0.079 Uiso calc R 1 . .
H H11B 0.1234 0.3230 0.3304 0.079 Uiso calc R 1 . .
C C12 0.1163(3) 0.5084(4) 0.2992(3) 0.0635(9) Uani d . 1 . .
H H12A 0.1351 0.5800 0.3367 0.076 Uiso calc R 1 . .
H H12B 0.0175 0.5204 0.3045 0.076 Uiso calc R 1 . .
C C13 0.2087(3) 0.5036(4) 0.1681(3) 0.0592(9) Uani d . 1 . .
H H13A 0.1856 0.4369 0.1272 0.071 Uiso calc R 1 . .
H H13B 0.1904 0.5802 0.1315 0.071 Uiso calc R 1 . .
N N14 0.3594(2) 0.4841(2) 0.1571(2) 0.0478(6) Uani d . 1 . .
C C15 0.4326(3) 0.5735(3) 0.1512(2) 0.0469(7) Uani d . 1 . .
C C22 0.3868(4) 0.7083(3) 0.1474(3) 0.0668(10) Uani d . 1 . .
H H22A 0.2947 0.7186 0.1391 0.087 Uiso calc R 1 . .
H H22B 0.4540 0.7437 0.0810 0.087 Uiso calc R 1 . .
H H22C 0.3825 0.7487 0.2197 0.087 Uiso calc R 1 . .
C C16 0.5821(3) 0.5369(3) 0.1479(3) 0.0476(7) Uani d . 1 . .
C C17 0.6801(4) 0.6185(3) 0.1400(3) 0.0631(9) Uani d . 1 . .
H H17A 0.6559 0.7028 0.1380 0.076 Uiso calc R 1 . .
C C18 0.8150(4) 0.5727(4) 0.1352(3) 0.0704(10) Uani d . 1 . .
H H18A 0.8816 0.6263 0.1340 0.084 Uiso calc R 1 . .
C C19 0.8505(3) 0.4478(4) 0.1321(3) 0.0654(10) Uani d . 1 . .
H H19A 0.9423 0.4160 0.1254 0.078 Uiso calc R 1 . .
N N20 0.6156(2) 0.4155(2) 0.1509(2) 0.0425(5) Uani d . 1 . .
N N23 -0.0126(5) 0.8132(4) 0.1994(4) 0.1062(13) Uani d . 1 . .
C C24 0.0164(4) 0.8829(4) 0.2528(4) 0.0760(11) Uani d . 1 . .
C C25 0.0549(6) 0.9727(4) 0.3213(5) 0.1053(16) Uani d . 1 . .
H H251 0.1320 1.0136 0.2699 0.137 Uiso calc R 1 . .
H H252 0.0837 0.9318 0.3821 0.137 Uiso calc R 1 . .
H H253 -0.0254 1.0322 0.3574 0.137 Uiso calc R 1 . .
Cl Cl2 0.72849(11) 0.28375(9) 0.48084(8) 0.0727(3) Uani d D 1 . .
O O1 0.7114(7) 0.2002(6) 0.4036(5) 0.155(3) Uani d PDU 0.744(7) A 1
O O2 0.8302(5) 0.2290(5) 0.5320(5) 0.136(2) Uani d PDU 0.744(7) A 1
O O3 0.6031(5) 0.3181(7) 0.5761(4) 0.156(3) Uani d PDU 0.744(7) A 1
O O4 0.7887(6) 0.3879(5) 0.4240(5) 0.149(3) Uani d PDU 0.744(7) A 1
O O1A 0.6571(17) 0.3333(16) 0.4029(12) 0.150(8) Uani d PDU 0.256(7) A 2
O O2A 0.706(2) 0.1585(7) 0.491(2) 0.194(10) Uani d PDU 0.256(7) A 2
O O3A 0.668(2) 0.3472(18) 0.5903(10) 0.202(13) Uani d PDU 0.256(7) A 2
O O4A 0.8736(8) 0.297(2) 0.429(2) 0.45(4) Uani d PDU 0.256(7) A 2

loop_
_atom_site_aniso_label
_atom_site_aniso_U_11
_atom_site_aniso_U_22
_atom_site_aniso_U_33
_atom_site_aniso_U_12
_atom_site_aniso_U_13
_atom_site_aniso_U_23
Mn1 0.0438(3) 0.0503(3) 0.0490(3) -0.0094(2) -0.0170(2) -0.0083(2)
Cl1 0.0697(6) 0.0756(6) 0.0717(6) -0.0229(5) -0.0314(5) -0.0163(5)
C1 0.0384(15) 0.068(2) 0.0364(15) -0.0069(14) -0.0123(12) -0.0001(14)
C2 0.0488(18) 0.070(2) 0.0444(17) 0.0035(16) -0.0181(14) -0.0054(15)
C21 0.053(2) 0.102(3) 0.093(3) 0.014(2) -0.027(2) 0.005(2)
N3 0.0594(17) 0.0550(16) 0.0611(17) 0.0056(13) -0.0254(14) -0.0202(13)
C4 0.096(3) 0.065(2) 0.113(4) 0.017(2) -0.053(3) -0.039(2)
C5 0.119(4) 0.040(2) 0.138(4) -0.003(2) -0.065(3) -0.007(2)
C6 0.107(4) 0.053(2) 0.145(4) -0.022(2) -0.057(3) 0.013(3)
N7 0.070(2) 0.0633(18) 0.078(2) -0.0174(15) -0.0311(17) 0.0106(16)
C8 0.080(3) 0.098(3) 0.089(3) -0.020(3) -0.021(2) 0.037(3)
C9 0.084(3) 0.098(3) 0.048(2) -0.009(2) -0.0101(19) 0.002(2)
N10 0.0586(16) 0.0675(18) 0.0475(15) -0.0065(14) -0.0139(13) -0.0032(13)
C11 0.0507(19) 0.084(3) 0.053(2) -0.0094(18) -0.0022(16) -0.0102(18)
C12 0.0380(17) 0.090(3) 0.056(2) 0.0052(17) -0.0099(15) -0.0180(18)
C13 0.0404(16) 0.081(2) 0.058(2) 0.0041(16) -0.0216(15) -0.0095(17)
N14 0.0386(13) 0.0638(17) 0.0399(13) 0.0000(12) -0.0133(11) -0.0075(12)
C15 0.0493(17) 0.0554(18) 0.0340(15) -0.0048(14) -0.0118(13) -0.0024(13)
C22 0.068(2) 0.056(2) 0.066(2) 0.0073(17) -0.0138(18) 0.0016(17)
C16 0.0473(17) 0.0570(19) 0.0406(15) -0.0078(14) -0.0169(13) -0.0062(13)
C17 0.067(2) 0.064(2) 0.062(2) -0.0224(18) -0.0226(18) -0.0012(17)
C18 0.060(2) 0.089(3) 0.074(2) -0.035(2) -0.0295(19) -0.001(2)
C19 0.0417(18) 0.099(3) 0.060(2) -0.0172(19) -0.0211(16) 0.005(2)
N20 0.0366(12) 0.0502(14) 0.0414(13) -0.0061(11) -0.0134(10) -0.0028(11)
N23 0.105(3) 0.085(3) 0.138(4) -0.012(2) -0.052(3) -0.015(3)
C24 0.065(2) 0.062(2) 0.102(3) -0.0037(19) -0.031(2) 0.009(2)
C25 0.130(4) 0.081(3) 0.125(4) -0.022(3) -0.066(4) 0.007(3)
Cl2 0.0845(7) 0.0778(6) 0.0613(6) -0.0233(5) -0.0277(5) -0.0020(5)
O1 0.182(5) 0.162(5) 0.141(5) -0.044(4) -0.071(4) -0.066(4)
O2 0.143(4) 0.144(4) 0.146(5) 0.012(3) -0.088(4) 0.017(3)
O3 0.107(4) 0.252(7) 0.081(3) 0.034(4) -0.012(3) -0.019(4)
O4 0.164(5) 0.132(4) 0.169(5) -0.070(4) -0.064(4) 0.062(4)
O1A 0.168(11) 0.172(12) 0.119(9) -0.018(8) -0.060(8) 0.029(8)
O2A 0.227(14) 0.160(13) 0.204(14) -0.056(9) -0.074(10) 0.006(9)
O3A 0.226(16) 0.211(15) 0.181(15) -0.026(10) -0.081(10) -0.055(9)
O4A 0.44(4) 0.45(4) 0.46(4) -0.054(12) -0.142(16) 0.024(11)

loop_
_atom_type_symbol
_atom_type_description
_atom_type_scat_dispersion_real
_atom_type_scat_dispersion_imag
_atom_type_scat_source
C C 0.0033 0.0016 'International Tables Vol C Tables 4.2.6.8 and 6.1.1.4'
H H 0.0000 0.0000 'International Tables Vol C Tables 4.2.6.8 and 6.1.1.4'
N N 0.0061 0.0033 'International Tables Vol C Tables 4.2.6.8 and 6.1.1.4'
Cl Cl 0.1484 0.1585 'International Tables Vol C Tables 4.2.6.8 and 6.1.1.4'
Mn Mn 0.3368 0.7283 'International Tables Vol C Tables 4.2.6.8 and 6.1.1.4'
O O 0.0106 0.0060 'International Tables Vol C Tables 4.2.6.8 and 6.1.1.4'

loop_
_geom_angle_atom_site_label_1
_geom_angle_atom_site_label_2
_geom_angle_atom_site_label_3
_geom_angle_site_symmetry_1
_geom_angle_site_symmetry_3
_geom_angle
_geom_angle_publ_flag
N20 Mn1 N3 . . 68.62(9) ?
N20 Mn1 N7 . . 118.71(9) ?
N3 Mn1 N7 . . 75.97(10) ?
N20 Mn1 N10 . . 105.07(9) ?
N3 Mn1 N10 . . 141.85(9) ?
N7 Mn1 N10 . . 75.11(10) ?
N20 Mn1 N14 . . 68.58(8) ?
N3 Mn1 N14 . . 130.50(9) ?
N7 Mn1 N14 . . 148.65(10) ?
N10 Mn1 N14 . . 73.60(9) ?
N20 Mn1 Cl1 . . 137.26(7) ?
N3 Mn1 Cl1 . . 100.45(7) ?
N7 Mn1 Cl1 . . 96.45(8) ?
N10 Mn1 Cl1 . . 107.03(7) ?
N14 Mn1 Cl1 . . 94.43(7) ?
N20 C1 C19 . . 120.6(3) ?
N20 C1 C2 . . 114.3(3) ?
C19 C1 C2 . . 125.1(3) ?
N3 C2 C1 . . 114.9(3) ?
N3 C2 C21 . . 127.0(3) ?
C1 C2 C21 . . 118.2(3) ?
C2 C21 H21A . . 109.5 ?
C2 C21 H21B . . 109.5 ?
H21A C21 H21B . . 109.5 ?
C2 C21 H21C . . 109.5 ?
H21A C21 H21C . . 109.5 ?
H21B C21 H21C . . 109.5 ?
C2 N3 C4 . . 121.2(3) ?
C2 N3 Mn1 . . 118.2(2) ?
C4 N3 Mn1 . . 118.7(2) ?
N3 C4 C5 . . 110.8(3) ?
N3 C4 H4A . . 109.5 ?
C5 C4 H4A . . 109.5 ?
N3 C4 H4B . . 109.5 ?
C5 C4 H4B . . 109.5 ?
H4A C4 H4B . . 108.1 ?
C6 C5 C4 . . 114.7(4) ?
C6 C5 H5A . . 108.6 ?
C4 C5 H5A . . 108.6 ?
C6 C5 H5B . . 108.6 ?
C4 C5 H5B . . 108.6 ?
H5A C5 H5B . . 107.6 ?
N7 C6 C5 . . 112.2(3) ?
N7 C6 H6A . . 109.2 ?
C5 C6 H6A . . 109.2 ?
N7 C6 H6B . . 109.2 ?
C5 C6 H6B . . 109.2 ?
H6A C6 H6B . . 107.9 ?
C8 N7 C6 . . 111.9(3) ?
C8 N7 Mn1 . . 107.3(2) ?
C6 N7 Mn1 . . 117.4(3) ?
C8 N7 H7 . . 106.6 ?
C6 N7 H7 . . 106.6 ?
Mn1 N7 H7 . . 106.6 ?
N7 C8 C9 . . 109.1(3) ?
N7 C8 H8A . . 109.9 ?
C9 C8 H8A . . 109.9 ?
N7 C8 H8B . . 109.9 ?
C9 C8 H8B . . 109.9 ?
H8A C8 H8B . . 108.3 ?
C8 C9 N10 . . 110.6(3) ?
C8 C9 H9A . . 109.5 ?
N10 C9 H9A . . 109.5 ?
C8 C9 H9B . . 109.5 ?
N10 C9 H9B . . 109.5 ?
H9A C9 H9B . . 108.1 ?
C11 N10 C9 . . 113.3(3) ?
C11 N10 Mn1 . . 109.01(19) ?
C9 N10 Mn1 . . 109.3(2) ?
C11 N10 H10 . . 108.4 ?
C9 N10 H10 . . 108.4 ?
Mn1 N10 H10 . . 108.4 ?
N10 C11 C12 . . 113.0(3) ?
N10 C11 H11A . . 109.0 ?
C12 C11 H11A . . 109.0 ?
N10 C11 H11B . . 109.0 ?
C12 C11 H11B . . 109.0 ?
H11A C11 H11B . . 107.8 ?
C11 C12 C13 . . 115.8(3) ?
C11 C12 H12A . . 108.3 ?
C13 C12 H12A . . 108.3 ?
C11 C12 H12B . . 108.3 ?
C13 C12 H12B . . 108.3 ?
H12A C12 H12B . . 107.4 ?
N14 C13 C12 . . 109.6(2) ?
N14 C13 H13A . . 109.7 ?
C12 C13 H13A . . 109.7 ?
N14 C13 H13B . . 109.7 ?
C12 C13 H13B . . 109.7 ?
H13A C13 H13B . . 108.2 ?
C15 N14 C13 . . 121.8(3) ?
C15 N14 Mn1 . . 118.56(19) ?
C13 N14 Mn1 . . 117.3(2) ?
N14 C15 C22 . . 127.6(3) ?
N14 C15 C16 . . 114.6(3) ?
C22 C15 C16 . . 117.7(3) ?
C15 C22 H22A . . 109.5 ?
C15 C22 H22B . . 109.5 ?
H22A C22 H22B . . 109.5 ?
C15 C22 H22C . . 109.5 ?
H22A C22 H22C . . 109.5 ?
H22B C22 H22C . . 109.5 ?
N20 C16 C17 . . 121.2(3) ?
N20 C16 C15 . . 114.4(3) ?
C17 C16 C15 . . 124.4(3) ?
C16 C17 C18 . . 118.7(3) ?
C16 C17 H17A . . 120.7 ?
C18 C17 H17A . . 120.7 ?
C19 C18 C17 . . 119.7(3) ?
C19 C18 H18A . . 120.2 ?
C17 C18 H18A . . 120.2 ?
C18 C19 C1 . . 119.3(3) ?
C18 C19 H19A . . 120.3 ?
C1 C19 H19A . . 120.3 ?
C16 N20 C1 . . 120.3(2) ?
C16 N20 Mn1 . . 120.06(18) ?
C1 N20 Mn1 . . 118.8(2) ?
N23 C24 C25 . . 179.6(6) ?
C24 C25 H251 . . 109.5 ?
C24 C25 H252 . . 109.5 ?
H251 C25 H252 . . 109.5 ?
C24 C25 H253 . . 109.5 ?
H251 C25 H253 . . 109.5 ?
H252 C25 H253 . . 109.5 ?
O3A Cl2 O4A . . 112.0(8) ?
O1 Cl2 O3 . . 113.0(4) ?
O1 Cl2 O4 . . 112.7(4) ?
O3 Cl2 O4 . . 111.0(4) ?
O3A Cl2 O2A . . 111.6(7) ?
O4A Cl2 O2A . . 110.8(8) ?
O3A Cl2 O1A . . 108.0(7) ?
O4A Cl2 O1A . . 108.5(7) ?
O2A Cl2 O1A . . 105.7(7) ?
O1 Cl2 O2 . . 108.9(4) ?
O3 Cl2 O2 . . 106.4(3) ?
O4 Cl2 O2 . . 104.1(3) ?

loop_
_geom_bond_atom_site_label_1
_geom_bond_atom_site_label_2
_geom_bond_site_symmetry_2
_geom_bond_distance
_geom_bond_publ_flag
Mn1 N20 . 2.234(2) y
Mn1 N3 . 2.326(3) y
Mn1 N7 . 2.327(3) y
Mn1 N10 . 2.336(3) y
Mn1 N14 . 2.350(3) y
Mn1 Cl1 . 2.3934(9) y
C1 N20 . 1.341(4) ?
C1 C19 . 1.376(4) ?
C1 C2 . 1.489(5) ?
C2 N3 . 1.263(4) ?
C2 C21 . 1.496(4) ?
C21 H21A . 0.9600 ?
C21 H21B . 0.9600 ?
C21 H21C . 0.9600 ?
N3 C4 . 1.485(5) ?
C4 C5 . 1.520(6) ?
C4 H4A . 0.9700 ?
C4 H4B . 0.9700 ?
C5 C6 . 1.498(6) ?
C5 H5A . 0.9700 ?
C5 H5B . 0.9700 ?
C6 N7 . 1.478(5) ?
C6 H6A . 0.9700 ?
C6 H6B . 0.9700 ?
N7 C8 . 1.463(5) ?
N7 H7 . 0.9100 ?
C8 C9 . 1.475(6) ?
C8 H8A . 0.9700 ?
C8 H8B . 0.9700 ?
C9 N10 . 1.487(4) ?
C9 H9A . 0.9700 ?
C9 H9B . 0.9700 ?
N10 C11 . 1.485(4) ?
N10 H10 . 0.9100 ?
C11 C12 . 1.521(5) ?
C11 H11A . 0.9700 ?
C11 H11B . 0.9700 ?
C12 C13 . 1.526(4) ?
C12 H12A . 0.9700 ?
C12 H12B . 0.9700 ?
C13 N14 . 1.469(3) ?
C13 H13A . 0.9700 ?
C13 H13B . 0.9700 ?
N14 C15 . 1.269(4) ?
C15 C22 . 1.500(4) ?
C15 C16 . 1.502(4) ?
C22 H22A . 0.9600 ?
C22 H22B . 0.9600 ?
C22 H22C . 0.9600 ?
C16 N20 . 1.337(4) ?
C16 C17 . 1.374(4) ?
C17 C18 . 1.379(5) ?
C17 H17A . 0.9300 ?
C18 C19 . 1.370(5) ?
C18 H18A . 0.9300 ?
C19 H19A . 0.9300 ?
N23 C24 . 1.118(5) ?
C24 C25 . 1.446(7) ?
C25 H251 . 0.9600 ?
C25 H252 . 0.9600 ?
C25 H253 . 0.9600 ?
Cl2 O1 . 1.367(3) ?
Cl2 O2 . 1.438(3) ?
Cl2 O3 . 1.403(4) ?
Cl2 O4 . 1.403(3) ?
Cl2 O1A . 1.429(5) ?
Cl2 O2A . 1.406(5) ?
Cl2 O3A . 1.398(5) ?
Cl2 O4A . 1.402(5) ?

loop_
_geom_hbond_atom_site_label_D
_geom_hbond_atom_site_label_H
_geom_hbond_atom_site_label_A
_geom_hbond_site_symmetry_A
_geom_hbond_distance_DH
_geom_hbond_distance_HA
_geom_hbond_distance_DA
_geom_hbond_angle_DHA
C25 H252 O2 2_666 0.96 2.27 3.168(6) 155.8
N7 H7 O1 . 0.91 2.16 3.050(6) 164.8
N10 H10 O3A 2_666 0.91 2.23 3.13(2) 169

loop_
_geom_torsion_atom_site_label_1
_geom_torsion_atom_site_label_2
_geom_torsion_atom_site_label_3
_geom_torsion_atom_site_label_4
_geom_torsion_site_symmetry_1
_geom_torsion_site_symmetry_2
_geom_torsion_site_symmetry_3
_geom_torsion_site_symmetry_4
_geom_torsion
_geom_torsion_publ_flag
N20 C1 C2 N3 . . . . 0.2(4) ?
C19 C1 C2 N3 . . . . -176.7(3) ?
N20 C1 C2 C21 . . . . 179.2(3) ?
C19 C1 C2 C21 . . . . 2.2(5) ?
C1 C2 N3 C4 . . . . 178.4(3) ?
C21 C2 N3 C4 . . . . -0.5(5) ?
C1 C2 N3 Mn1 . . . . -17.4(4) ?
C21 C2 N3 Mn1 . . . . 163.8(3) ?
N20 Mn1 N3 C2 . . . . 19.7(2) ?
N7 Mn1 N3 C2 . . . . -109.3(2) ?
N10 Mn1 N3 C2 . . . . -67.6(3) ?
N14 Mn1 N3 C2 . . . . 51.5(3) ?
Cl1 Mn1 N3 C2 . . . . 156.6(2) ?
N20 Mn1 N3 C4 . . . . -175.6(3) ?
N7 Mn1 N3 C4 . . . . 55.3(3) ?
N10 Mn1 N3 C4 . . . . 97.0(3) ?
N14 Mn1 N3 C4 . . . . -143.9(2) ?
Cl1 Mn1 N3 C4 . . . . -38.8(3) ?
C2 N3 C4 C5 . . . . 94.4(4) ?
Mn1 N3 C4 C5 . . . . -69.7(4) ?
N3 C4 C5 C6 . . . . 65.7(5) ?
C4 C5 C6 N7 . . . . -67.4(5) ?
C5 C6 N7 C8 . . . . -164.2(4) ?
C5 C6 N7 Mn1 . . . . 71.1(4) ?
N20 Mn1 N7 C8 . . . . 122.6(3) ?
N3 Mn1 N7 C8 . . . . 178.2(3) ?
N10 Mn1 N7 C8 . . . . 23.4(3) ?
N14 Mn1 N7 C8 . . . . 27.0(4) ?
Cl1 Mn1 N7 C8 . . . . -82.6(3) ?
N20 Mn1 N7 C6 . . . . -110.5(3) ?
N3 Mn1 N7 C6 . . . . -54.9(3) ?
N10 Mn1 N7 C6 . . . . 150.3(3) ?
N14 Mn1 N7 C6 . . . . 153.9(3) ?
Cl1 Mn1 N7 C6 . . . . 44.3(3) ?
C6 N7 C8 C9 . . . . 178.6(3) ?
Mn1 N7 C8 C9 . . . . -51.3(4) ?
N7 C8 C9 N10 . . . . 60.4(4) ?
C8 C9 N10 C11 . . . . 85.5(4) ?
C8 C9 N10 Mn1 . . . . -36.3(4) ?
N20 Mn1 N10 C11 . . . . 125.9(2) ?
N3 Mn1 N10 C11 . . . . -159.6(2) ?
N7 Mn1 N10 C11 . . . . -117.8(2) ?
N14 Mn1 N10 C11 . . . . 64.2(2) ?
Cl1 Mn1 N10 C11 . . . . -25.5(2) ?
N20 Mn1 N10 C9 . . . . -109.7(2) ?
N3 Mn1 N10 C9 . . . . -35.3(3) ?
N7 Mn1 N10 C9 . . . . 6.6(2) ?
N14 Mn1 N10 C9 . . . . -171.5(2) ?
Cl1 Mn1 N10 C9 . . . . 98.9(2) ?
C9 N10 C11 C12 . . . . 158.7(3) ?
Mn1 N10 C11 C12 . . . . -79.3(3) ?
N10 C11 C12 C13 . . . . 66.3(4) ?
C11 C12 C13 N14 . . . . -57.5(4) ?
C12 C13 N14 C15 . . . . -92.3(4) ?
C12 C13 N14 Mn1 . . . . 70.2(3) ?
N20 Mn1 N14 C15 . . . . -16.4(2) ?
N3 Mn1 N14 C15 . . . . -48.2(2) ?
N7 Mn1 N14 C15 . . . . 94.0(3) ?
N10 Mn1 N14 C15 . . . . 97.6(2) ?
Cl1 Mn1 N14 C15 . . . . -155.9(2) ?
N20 Mn1 N14 C13 . . . . -179.5(2) ?
N3 Mn1 N14 C13 . . . . 148.72(19) ?
N7 Mn1 N14 C13 . . . . -69.2(3) ?
N10 Mn1 N14 C13 . . . . -65.5(2) ?
Cl1 Mn1 N14 C13 . . . . 40.94(19) ?
C13 N14 C15 C22 . . . . -3.5(5) ?
Mn1 N14 C15 C22 . . . . -165.8(2) ?
C13 N14 C15 C16 . . . . 176.4(2) ?
Mn1 N14 C15 C16 . . . . 14.0(3) ?
N14 C15 C16 N20 . . . . 0.5(4) ?
C22 C15 C16 N20 . . . . -179.6(3) ?
N14 C15 C16 C17 . . . . 179.1(3) ?
C22 C15 C16 C17 . . . . -1.0(4) ?
N20 C16 C17 C18 . . . . -0.1(5) ?
C15 C16 C17 C18 . . . . -178.6(3) ?
C16 C17 C18 C19 . . . . 3.4(5) ?
C17 C18 C19 C1 . . . . -2.7(5) ?
N20 C1 C19 C18 . . . . -1.2(5) ?
C2 C1 C19 C18 . . . . 175.5(3) ?
C17 C16 N20 C1 . . . . -3.9(4) ?
C15 C16 N20 C1 . . . . 174.8(2) ?
C17 C16 N20 Mn1 . . . . 165.5(2) ?
C15 C16 N20 Mn1 . . . . -15.8(3) ?
C19 C1 N20 C16 . . . . 4.5(4) ?
C2 C1 N20 C16 . . . . -172.5(3) ?
C19 C1 N20 Mn1 . . . . -165.0(2) ?
C2 C1 N20 Mn1 . . . . 17.9(3) ?
N3 Mn1 N20 C16 . . . . 171.1(2) ?
N7 Mn1 N20 C16 . . . . -129.6(2) ?
N10 Mn1 N20 C16 . . . . -48.6(2) ?
N14 Mn1 N20 C16 . . . . 16.6(2) ?
Cl1 Mn1 N20 C16 . . . . 89.0(2) ?
N3 Mn1 N20 C1 . . . . -19.29(19) ?
N7 Mn1 N20 C1 . . . . 40.0(2) ?
N10 Mn1 N20 C1 . . . . 121.0(2) ?
N14 Mn1 N20 C1 . . . . -173.8(2) ?
Cl1 Mn1 N20 C1 . . . . -101.4(2) ?
